data_4118853
loop_
_publ_author_name
'Long Chen'
'Sreenivasa R. Puniredd'
'Yuan-Zhi Tan'
'Martin Baumgarten'
'Ute Zschieschang'
'Volker Enkelmann'
'Wojciech Pisula'
'Xinliang Feng'
'Hagen Klauk'
'Klaus M\"ullen'

_publ_contact_author_address
; 

 Max-Planck-Institute for Polymer Research 

 Ackermannweg 10 

 D-55021 Mainz 

 Germany 

;
_publ_contact_author_email ve@mpip-mainz.mpg.de
_publ_contact_author_fax '+49 379100'
_publ_contact_author_name 'Volker Enkelmann'
_publ_contact_author_phone '+49 379133'
_publ_section_title
;
 Hexathienocoronenes: Synthesis and Self-Organization
;
_journal_name_full 'Journal of the American Chemical Society'
_journal_page_first 17869
_journal_page_last 17872
_journal_paper_doi 10.1021/ja3082395
_journal_volume 134
_journal_year 2012
_chemical_formula_moiety 'C60 H60 S6'
_chemical_formula_sum 'C60 H60 S6'
_chemical_formula_weight 973.53
_space_group_IT_number 2
_symmetry_cell_setting triclinic
_symmetry_space_group_name_Hall '-P 1'
_symmetry_space_group_name_H-M 'P -1'
_atom_sites_solution_hydrogens geom
_atom_sites_solution_primary direct
_audit_creation_date 11-12-13
_audit_creation_method CRYSTALS_ver_12.84
_cell_angle_alpha 61.552(3)
_cell_angle_beta 70.858(3)
_cell_angle_gamma 74.447(3)
_cell_formula_units_Z 2
_cell_length_a 13.8948(9)
_cell_length_b 14.4076(8)
_cell_length_c 14.5193(7)
_cell_measurement_reflns_used 0
_cell_measurement_temperature 120
_cell_measurement_theta_max 0
_cell_measurement_theta_min 0
_cell_volume 2392.3(2)
_computing_cell_refinement 'DENZO/SCALEPACK (Otwinowski & Minor, 1997)'
_computing_data_collection 'COLLECT (Nonius, 1997-2001).'
_computing_data_reduction 'DENZO/SCALEPACK (Otwinowski & Minor, 1997)'
_computing_molecular_graphics 'CAMERON (Watkin et al., 1996)'
_computing_publication_material 'CRYSTALS (Betteridge et al., 2003)'
_computing_structure_refinement 'CRYSTALS (Betteridge et al., 2003)'
_computing_structure_solution 'SHELXS 86 (Sheldrick, 1986)'
_diffrn_ambient_temperature 120
_diffrn_measured_fraction_theta_full 0.995
_diffrn_measured_fraction_theta_max 0.966
_diffrn_measurement_device_type 'Nonius KappaCCD'
_diffrn_measurement_method '\f & \w scans'
_diffrn_radiation_monochromator graphite
_diffrn_radiation_type 'Mo K\a'
_diffrn_radiation_wavelength 0.71073
_diffrn_reflns_av_R_equivalents 0.076
_diffrn_reflns_limit_h_max 17
_diffrn_reflns_limit_h_min -16
_diffrn_reflns_limit_k_max 18
_diffrn_reflns_limit_k_min -17
_diffrn_reflns_limit_l_max 18
_diffrn_reflns_limit_l_min -17
_diffrn_reflns_number 21994
_diffrn_reflns_theta_full 25.046
_diffrn_reflns_theta_max 27.224
_diffrn_reflns_theta_min 2.523
_diffrn_standards_number 0
_exptl_absorpt_coefficient_mu 0.328
_exptl_absorpt_correction_T_max 0.97
_exptl_absorpt_correction_T_min 0.90
_exptl_absorpt_correction_type multi-scan
_exptl_absorpt_process_details 'SORTAV (Blessing)'
_exptl_crystal_colour yellow
_exptl_crystal_density_diffrn 1.351
_exptl_crystal_description prism
_exptl_crystal_F_000 1032
_exptl_crystal_size_max 0.36
_exptl_crystal_size_mid 0.18
_exptl_crystal_size_min 0.10
_refine_diff_density_max 0.53
_refine_diff_density_min -0.50
_refine_ls_extinction_method none
_refine_ls_goodness_of_fit_ref 1.1112
_refine_ls_hydrogen_treatment constr
_refine_ls_matrix_type full
_refine_ls_number_parameters 583
_refine_ls_number_reflns 6277
_refine_ls_number_restraints 28
_refine_ls_R_factor_all 0.1133
_refine_ls_R_factor_gt 0.0693
_refine_ls_shift/su_max 0.001253
_refine_ls_structure_factor_coef F
_refine_ls_weighting_details
;

 Method, part 1, Chebychev polynomial, (Watkin, 1994, Prince, 1982) 

 [weight] = 1.0/[A~0~*T~0~(x)+A~1~*T~1~(x) ... +A~n-1~]*T~n-1~(x)] 

 where A~i~ are the Chebychev coefficients listed below and x= Fcalc/Fmax 

 Method = Robust Weighting (Prince, 1982) 

 W = [weight] * [1-(deltaF/6*sigmaF)^2^]^2^ 

 A~i~ are: 

 3.07 -1.27 2.00 

;
_refine_ls_weighting_scheme calc
_refine_ls_wR_factor_all 0.0822
_refine_ls_wR_factor_gt 0.0643
_refine_ls_wR_factor_ref 0.0643
_reflns_limit_h_max 17
_reflns_limit_h_min -16
_reflns_limit_k_max 18
_reflns_limit_k_min -15
_reflns_limit_l_max 18
_reflns_limit_l_min 0
_reflns_number_gt 6277
_reflns_number_total 10316
_reflns_threshold_expression I>3.0\s(I)
_cod_data_source_file ja3082395_si_002_2.cif
_cod_data_source_block 1b-toluene-CCDC876942
_cod_original_sg_symbol_H-M 'P -1 '
_cod_database_code 4118853

loop_
_symmetry_equiv_pos_as_xyz
x,y,z
-x,-y,-z

loop_
_atom_site_label
_atom_site_type_symbol
_atom_site_fract_x
_atom_site_fract_y
_atom_site_fract_z
_atom_site_U_iso_or_equiv
_atom_site_occupancy
_atom_site_adp_type
_atom_site_refinement_flags_posn
S1 S 1.02773(8) 0.51188(7) 0.24938(8) 0.0323 1.0000 Uani .
S2 S 0.83659(8) 0.13130(8) 0.14344(9) 0.0373 1.0000 Uani .
S3 S 1.19034(8) -0.34308(7) 0.48715(8) 0.0325 1.0000 Uani .
S4 S 1.34896(8) 0.04395(8) 0.61605(8) 0.0360 1.0000 Uani .
C1 C 1.0816(3) 0.1866(3) 0.3777(3) 0.0246 1.0000 Uani .
C2 C 1.0321(3) 0.1708(3) 0.3143(3) 0.0251 1.0000 Uani .
C3 C 1.0433(3) 0.0660(3) 0.3190(3) 0.0259 1.0000 Uani .
C4 C 1.1072(3) -0.0218(3) 0.3848(3) 0.0251 1.0000 Uani .
C5 C 1.1567(3) -0.0050(3) 0.4476(3) 0.0249 1.0000 Uani .
C6 C 1.1415(3) 0.0988(3) 0.4467(3) 0.0253 1.0000 Uani .
C7 C 1.1896(3) 0.1151(3) 0.5090(3) 0.0275 1.0000 Uani .
C8 C 1.1669(3) 0.2160(3) 0.5124(3) 0.0282 1.0000 Uani D
C9 C 1.1108(3) 0.3018(3) 0.4437(3) 0.0277 1.0000 Uani D
C10 C 1.0721(3) 0.2908(3) 0.3718(3) 0.0255 1.0000 Uani .
C11 C 1.0265(3) 0.3772(3) 0.2903(3) 0.0263 1.0000 Uani .
C12 C 0.9800(3) 0.3633(3) 0.2269(3) 0.0265 1.0000 Uani .
C13 C 0.9736(3) 0.2580(3) 0.2470(3) 0.0252 1.0000 Uani .
C14 C 0.9107(3) 0.2375(3) 0.2002(3) 0.0278 1.0000 Uani .
C15 C 0.9227(3) 0.1363(3) 0.2045(3) 0.0286 1.0000 Uani .
C16 C 0.9936(3) 0.0507(3) 0.2580(3) 0.0267 1.0000 Uani .
C17 C 1.0170(3) -0.0495(3) 0.2526(3) 0.0290 1.0000 Uani D
C18 C 1.0784(3) -0.1343(3) 0.3148(3) 0.0273 1.0000 Uani D
C19 C 1.1215(3) -0.1229(3) 0.3853(3) 0.0276 1.0000 Uani .
C20 C 1.1773(3) -0.2089(3) 0.4585(3) 0.0277 1.0000 Uani .
C21 C 1.2252(3) -0.1952(3) 0.5207(3) 0.0275 1.0000 Uani .
C22 C 1.2218(3) -0.0901(3) 0.5098(3) 0.0263 1.0000 Uani .
C23 C 1.2833(3) -0.0674(3) 0.5580(3) 0.0294 1.0000 Uani .
C24 C 1.2631(3) 0.0315(3) 0.5602(3) 0.0287 1.0000 Uani .
C26 C 0.9725(3) 0.5490(3) 0.1430(3) 0.0322 1.0000 Uani .
C29 C 0.7799(3) 0.2635(3) 0.1171(3) 0.0361 1.0000 Uani .
C31 C 1.2544(3) -0.3814(3) 0.5874(3) 0.0304 1.0000 Uani .
C34 C 1.4155(3) -0.0815(3) 0.6328(3) 0.0386 1.0000 Uani .
C27 C 0.9521(3) 0.4625(3) 0.1420(3) 0.0312 1.0000 Uani .
C28 C 0.8281(3) 0.3075(3) 0.1513(3) 0.0311 1.0000 Uani .
C32 C 1.2670(3) -0.2949(3) 0.5945(3) 0.0302 1.0000 Uani .
C33 C 1.3716(3) -0.1308(3) 0.5993(3) 0.0342 1.0000 Uani .
H271 H 0.9223 0.4674 0.0893 0.0424 1.0000 Uiso R
H281 H 0.8091 0.3790 0.1429 0.0408 1.0000 Uiso R
H321 H 1.3017 -0.3004 0.6439 0.0395 1.0000 Uiso R
H331 H 1.3975 -0.2002 0.6026 0.0440 1.0000 Uiso R
C35 C 1.5108(4) -0.1180(4) 0.6766(4) 0.0467 1.0000 Uani .
H351 H 1.5601 -0.0711 0.6276 0.0656 1.0000 Uiso R
H352 H 1.4929 -0.1154 0.7445 0.0656 1.0000 Uiso R
C36 C 1.5589(4) -0.2292(4) 0.6912(5) 0.0559 1.0000 Uani .
H361 H 1.5806 -0.2304 0.6225 0.0748 1.0000 Uiso R
H362 H 1.5078 -0.2749 0.7363 0.0748 1.0000 Uiso R
C37 C 1.6500(4) -0.2717(5) 0.7432(5) 0.0640 1.0000 Uani .
H371 H 1.6945 -0.2186 0.7079 0.0852 1.0000 Uiso R
H372 H 1.6854 -0.3340 0.7339 0.0852 1.0000 Uiso R
C38 C 1.6239(5) -0.2998(5) 0.8599(5) 0.0700 1.0000 Uani .
H381 H 1.5906 -0.2375 0.8702 0.0972 1.0000 Uiso R
H382 H 1.5781 -0.3518 0.8959 0.0972 1.0000 Uiso R
C39 C 1.7217(5) -0.3469(6) 0.9110(5) 0.0799 1.0000 Uani .
H391 H 1.7664 -0.2942 0.8774 0.1100 1.0000 Uiso R
H392 H 1.7566 -0.4079 0.8987 0.1100 1.0000 Uiso R
C40 C 1.6908(5) -0.3757(6) 1.0288(5) 0.0779 1.0000 Uani .
H401 H 1.7489 -0.4036 1.0595 0.1069 1.0000 Uiso R
H402 H 1.6557 -0.3145 1.0404 0.1069 1.0000 Uiso R
H403 H 1.6459 -0.4281 1.0617 0.1069 1.0000 Uiso R
C41 C 0.9540(3) 0.6644(3) 0.0665(3) 0.0362 1.0000 Uani .
H411 H 1.0135 0.6960 0.0479 0.0503 1.0000 Uiso R
H412 H 0.9432 0.6680 0.0035 0.0503 1.0000 Uiso R
C42 C 0.8620(3) 0.7294(3) 0.1112(3) 0.0350 1.0000 Uani .
H421 H 0.8729 0.7286 0.1729 0.0476 1.0000 Uiso R
H422 H 0.8021 0.6979 0.1313 0.0476 1.0000 Uiso R
C43 C 0.8456(3) 0.8439(3) 0.0289(3) 0.0360 1.0000 Uani .
H431 H 0.9032 0.8770 0.0134 0.0496 1.0000 Uiso R
H432 H 0.8406 0.8443 -0.0349 0.0496 1.0000 Uiso R
C44 C 0.7483(3) 0.9077(3) 0.0685(4) 0.0419 1.0000 Uani .
H441 H 0.7556 0.9108 0.1298 0.0539 1.0000 Uiso R
H442 H 0.6916 0.8715 0.0887 0.0539 1.0000 Uiso R
C45 C 0.7272(4) 1.0219(3) -0.0146(4) 0.0497 1.0000 Uani .
H451 H 0.7819 1.0597 -0.0323 0.0673 1.0000 Uiso R
H452 H 0.7231 1.0194 -0.0774 0.0673 1.0000 Uiso R
C46 C 0.6275(4) 1.0796(4) 0.0253(5) 0.0628 1.0000 Uani .
H461 H 0.6159 1.1500 -0.0284 0.0787 1.0000 Uiso R
H462 H 0.6313 1.0826 0.0880 0.0787 1.0000 Uiso R
H463 H 0.5725 1.0422 0.0428 0.0787 1.0000 Uiso R
C47 C 0.6939(3) 0.3114(4) 0.0634(4) 0.0420 1.0000 Uani .
H471 H 0.6654 0.3772 0.0679 0.0555 1.0000 Uiso R
H472 H 0.6433 0.2643 0.1002 0.0555 1.0000 Uiso R
C48 C 0.7247(4) 0.3328(4) -0.0556(4) 0.0502 1.0000 Uani .
H481 H 0.7765 0.3784 -0.0925 0.0674 1.0000 Uiso R
H482 H 0.7512 0.2668 -0.0605 0.0674 1.0000 Uiso R
C49 C 0.6344(4) 0.3844(4) -0.1102(4) 0.0562 1.0000 Uani .
H491 H 0.6157 0.4558 -0.1180 0.0728 1.0000 Uiso R
H492 H 0.5778 0.3458 -0.0663 0.0728 1.0000 Uiso R
C50 C 0.6612(5) 0.3862(5) -0.2213(5) 0.0722 1.0000 Uani .
H501 H 0.7118 0.4326 -0.2668 0.0980 1.0000 Uiso R
H502 H 0.6896 0.3158 -0.2131 0.0980 1.0000 Uiso R
C51 C 0.5724(6) 0.4238(6) -0.2754(6) 0.0852 1.0000 Uani .
H511 H 0.5941 0.4139 -0.3397 0.1135 1.0000 Uiso R
H512 H 0.5178 0.3835 -0.2275 0.1135 1.0000 Uiso R
C52 C 0.5347(6) 0.5353(6) -0.3034(6) 0.0906 1.0000 Uani .
H521 H 0.4787 0.5590 -0.3368 0.1339 1.0000 Uiso R
H522 H 0.5896 0.5753 -0.3511 0.1339 1.0000 Uiso R
H523 H 0.5132 0.5449 -0.2389 0.1339 1.0000 Uiso R
C53 C 1.2824(3) -0.4974(3) 0.6552(3) 0.0365 1.0000 Uani .
H531 H 1.3095 -0.5032 0.7102 0.0488 1.0000 Uiso R
H532 H 1.2219 -0.5308 0.6871 0.0488 1.0000 Uiso R
C54 C 1.3627(3) -0.5569(3) 0.5947(4) 0.0398 1.0000 Uani .
H541 H 1.4229 -0.5228 0.5609 0.0563 1.0000 Uiso R
H542 H 1.3352 -0.5540 0.5414 0.0563 1.0000 Uiso R
C55 C 1.3916(3) -0.6737(3) 0.6669(3) 0.0400 1.0000 Uani .
H551 H 1.4130 -0.6766 0.7241 0.0555 1.0000 Uiso R
H552 H 1.3328 -0.7093 0.6956 0.0555 1.0000 Uiso R
C56 C 1.4780(4) -0.7319(3) 0.6082(4) 0.0472 1.0000 Uani .
H561 H 1.5355 -0.6940 0.5770 0.0640 1.0000 Uiso R
H562 H 1.4552 -0.7309 0.5527 0.0640 1.0000 Uiso R
C57 C 1.5133(4) -0.8468(3) 0.6810(4) 0.0466 1.0000 Uani .
H571 H 1.5570 -0.8807 0.6368 0.0639 1.0000 Uiso R
H572 H 1.4539 -0.8816 0.7216 0.0639 1.0000 Uiso R
C58 C 1.5700(4) -0.8575(5) 0.7581(5) 0.0649 1.0000 Uani .
H581 H 1.5891 -0.9306 0.8013 0.0861 1.0000 Uiso R
H582 H 1.6300 -0.8235 0.7184 0.0861 1.0000 Uiso R
H583 H 1.5269 -0.8244 0.8032 0.0861 1.0000 Uiso R
S5 S 1.20872(16) 0.2516(2) 0.5892(2) 0.0330 0.5000 Uani D
S6 S 1.09900(17) 0.41448(18) 0.45798(18) 0.0272 0.5000 Uani D
S7 S 0.97586(15) -0.07962(18) 0.17262(19) 0.0270 0.5000 Uani D
S8 S 1.0994(2) -0.2418(2) 0.2895(2) 0.0347 0.5000 Uani D
C251 C 1.1445(7) 0.3774(7) 0.5397(7) 0.0367 0.5000 Uani D
C302 C 1.0294(8) -0.1793(7) 0.1927(8) 0.0411 0.5000 Uani D
C252 C 1.1596(7) 0.3504(7) 0.5632(7) 0.0341 0.5000 Uani D
C301 C 1.0449(7) -0.2061(7) 0.2184(7) 0.0361 0.5000 Uani D
C59 C 1.1837(6) 0.2446(7) 0.5909(8) 0.0269 0.5000 Uani D
C60 C 1.0826(9) 0.3991(9) 0.4736(9) 0.0442 0.5000 Uani D
C61 C 0.9983(12) -0.0780(13) 0.1746(14) 0.0769 0.5000 Uani D
C62 C 1.0875(14) -0.2339(15) 0.3025(15) 0.0793 0.5000 Uani D
H3011 H 1.0561 -0.2548 0.1836 0.0950 0.5000 Uiso R
H3021 H 1.0214 -0.2122 0.1491 0.0950 0.5000 Uiso R
H621 H 1.1121 -0.3075 0.3521 0.0974 0.5000 Uiso R
H611 H 0.9552 -0.0346 0.1208 0.0951 0.5000 Uiso R
H2511 H 1.1396 0.4254 0.5734 0.0950 0.5000 Uiso R
H2521 H 1.1757 0.3882 0.5978 0.0950 0.5000 Uiso R
H591 H 1.2091 0.1927 0.6569 0.0351 0.5000 Uiso R
H601 H 1.0292 0.4619 0.4497 0.0547 0.5000 Uiso R

loop_
_atom_site_aniso_label
_atom_site_aniso_U_11
_atom_site_aniso_U_22
_atom_site_aniso_U_33
_atom_site_aniso_U_23
_atom_site_aniso_U_13
_atom_site_aniso_U_12
S1 0.0404(5) 0.0227(4) 0.0335(5) -0.0115(4) -0.0106(4) -0.0025(4)
S2 0.0408(6) 0.0357(5) 0.0427(6) -0.0190(5) -0.0155(5) -0.0047(4)
S3 0.0394(5) 0.0222(4) 0.0361(5) -0.0133(4) -0.0092(4) -0.0023(4)
S4 0.0419(6) 0.0298(5) 0.0419(6) -0.0156(4) -0.0191(5) -0.0009(4)
C1 0.0260(17) 0.0198(16) 0.0235(17) -0.0072(14) -0.0051(14) -0.0009(13)
C2 0.0280(18) 0.0235(17) 0.0236(17) -0.0111(14) -0.0048(14) -0.0031(14)
C3 0.0283(18) 0.0235(17) 0.0229(17) -0.0096(14) -0.0037(14) -0.0023(14)
C4 0.0254(17) 0.0234(17) 0.0243(17) -0.0108(14) -0.0031(14) -0.0023(13)
C5 0.0249(17) 0.0188(16) 0.0281(17) -0.0099(14) -0.0028(14) -0.0030(13)
C6 0.0241(17) 0.0236(17) 0.0264(17) -0.0104(15) -0.0052(14) -0.0020(13)
C7 0.0317(19) 0.0244(17) 0.0267(18) -0.0112(15) -0.0070(15) -0.0037(14)
C8 0.0315(19) 0.0266(18) 0.0288(18) -0.0135(15) -0.0085(15) -0.0021(14)
C9 0.0283(18) 0.0228(17) 0.0333(19) -0.0151(15) -0.0071(15) 0.0003(14)
C10 0.0241(17) 0.0227(17) 0.0299(18) -0.0119(15) -0.0062(14) -0.0021(13)
C11 0.0267(18) 0.0203(16) 0.0323(19) -0.0130(15) -0.0067(15) -0.0007(13)
C12 0.0237(17) 0.0251(17) 0.0279(18) -0.0114(15) -0.0036(14) -0.0020(13)
C13 0.0264(17) 0.0249(17) 0.0240(17) -0.0107(14) -0.0056(14) -0.0026(13)
C14 0.0278(18) 0.0282(18) 0.0233(17) -0.0097(15) -0.0050(14) -0.0012(14)
C15 0.0275(18) 0.035(2) 0.0286(18) -0.0145(16) -0.0101(15) -0.0060(15)
C16 0.0288(18) 0.0260(18) 0.0269(18) -0.0119(15) -0.0057(14) -0.0062(14)
C17 0.0310(19) 0.0275(18) 0.0312(19) -0.0140(16) -0.0061(16) -0.0068(15)
C18 0.0328(19) 0.0216(17) 0.0288(18) -0.0124(15) -0.0057(15) -0.0045(14)
C19 0.0295(18) 0.0211(17) 0.0314(19) -0.0120(15) -0.0037(15) -0.0052(14)
C20 0.0283(18) 0.0205(17) 0.0323(19) -0.0122(15) -0.0052(15) -0.0008(14)
C21 0.0286(18) 0.0225(17) 0.0273(18) -0.0119(15) -0.0023(15) -0.0002(14)
C22 0.0281(18) 0.0228(17) 0.0257(17) -0.0112(14) -0.0052(14) 0.0003(13)
C23 0.034(2) 0.0246(18) 0.0254(18) -0.0102(15) -0.0056(15) 0.0000(15)
C24 0.0312(19) 0.0279(19) 0.0288(18) -0.0121(16) -0.0095(15) -0.0037(15)
C26 0.034(2) 0.0269(19) 0.0305(19) -0.0101(16) -0.0092(16) 0.0014(15)
C29 0.037(2) 0.039(2) 0.030(2) -0.0126(17) -0.0066(17) -0.0072(17)
C31 0.0288(19) 0.0260(18) 0.0302(19) -0.0124(16) -0.0025(15) 0.0011(14)
C34 0.042(2) 0.032(2) 0.037(2) -0.0128(17) -0.0152(19) 0.0045(17)
C27 0.032(2) 0.0254(18) 0.0303(19) -0.0103(15) -0.0052(16) -0.0009(15)
C28 0.032(2) 0.0305(19) 0.0309(19) -0.0147(16) -0.0092(16) 0.0009(15)
C32 0.033(2) 0.0264(18) 0.0301(19) -0.0130(16) -0.0096(16) 0.0025(15)
C33 0.035(2) 0.0277(19) 0.036(2) -0.0119(17) -0.0108(17) 0.0006(15)
C35 0.044(2) 0.045(3) 0.052(3) -0.020(2) -0.017(2) -0.0019(19)
C36 0.054(3) 0.049(3) 0.062(3) -0.021(2) -0.020(2) 0.000(2)
C37 0.057(3) 0.059(3) 0.066(3) -0.022(3) -0.012(3) -0.004(3)
C38 0.062(3) 0.075(4) 0.072(4) -0.034(3) -0.024(3) 0.008(3)
C39 0.068(4) 0.107(5) 0.069(4) -0.040(4) -0.013(3) -0.016(4)
C40 0.078(4) 0.087(5) 0.068(4) -0.031(3) -0.034(3) 0.005(3)
C41 0.044(2) 0.0282(19) 0.033(2) -0.0112(16) -0.0083(17) -0.0028(16)
C42 0.039(2) 0.0256(18) 0.035(2) -0.0101(16) -0.0089(17) -0.0021(16)
C43 0.040(2) 0.0266(19) 0.037(2) -0.0104(17) -0.0129(18) -0.0007(16)
C44 0.042(2) 0.028(2) 0.044(2) -0.0087(18) -0.0104(19) -0.0006(17)
C45 0.054(3) 0.034(2) 0.050(3) -0.012(2) -0.011(2) -0.001(2)
C46 0.063(3) 0.037(3) 0.075(4) -0.016(2) -0.019(3) 0.004(2)
C47 0.040(2) 0.045(2) 0.045(2) -0.022(2) -0.0160(19) 0.0007(18)
C48 0.043(3) 0.054(3) 0.049(3) -0.017(2) -0.016(2) -0.003(2)
C49 0.053(3) 0.058(3) 0.054(3) -0.019(2) -0.025(2) 0.002(2)
C50 0.062(4) 0.085(4) 0.058(3) -0.020(3) -0.021(3) -0.005(3)
C51 0.093(5) 0.094(5) 0.070(4) -0.030(4) -0.026(4) -0.016(4)
C52 0.086(5) 0.098(6) 0.096(5) -0.043(4) -0.031(4) -0.009(4)
C53 0.045(2) 0.0242(18) 0.036(2) -0.0088(16) -0.0129(18) -0.0010(16)
C54 0.039(2) 0.032(2) 0.043(2) -0.0142(18) -0.0090(19) -0.0008(17)
C55 0.045(2) 0.031(2) 0.042(2) -0.0158(18) -0.0107(19) -0.0018(17)
C56 0.049(3) 0.039(2) 0.047(3) -0.019(2) -0.011(2) 0.0036(19)
C57 0.051(3) 0.034(2) 0.050(3) -0.017(2) -0.011(2) 0.0003(19)
C58 0.055(3) 0.057(3) 0.074(4) -0.022(3) -0.021(3) 0.002(2)
S5 0.0338(2) 0.0338(2) 0.0338(2) -0.0154(2) -0.0088(2) -0.0053(2)
S6 0.02754(14) 0.02754(14) 0.02754(14) -0.01217(14) -0.00687(14) -0.00404(14)
S7 0.02812(15) 0.02812(15) 0.02812(15) -0.01338(15) -0.00784(15) -0.00489(15)
S8 0.03605(15) 0.03605(15) 0.03605(15) -0.01696(15) -0.00988(15) -0.00611(15)
C251 0.0382(4) 0.0382(4) 0.0382(4) -0.0181(4) -0.0106(4) -0.0066(4)
C302 0.0432(4) 0.0432(4) 0.0432(4) -0.0210(4) -0.0124(4) -0.0078(4)
C252 0.0356(4) 0.0356(4) 0.0356(4) -0.0170(4) -0.0100(4) -0.0062(4)
C301 0.0382(4) 0.0382(4) 0.0382(4) -0.0188(4) -0.0112(4) -0.0071(4)
C59 0.0277(2) 0.0277(2) 0.0277(2) -0.0128(2) -0.0074(2) -0.0045(2)
C60 0.04450(14) 0.04450(14) 0.04450(14) -0.01941(14) -0.01088(14) -0.00633(14)
C61 0.07805(15) 0.07805(15) 0.07805(15) -0.03469(15) -0.01964(15) -0.01162(15)
C62 0.08061(15) 0.08061(15) 0.08061(15) -0.03597(15) -0.02041(15) -0.01211(15)

loop_
_atom_type_symbol
_atom_type_scat_dispersion_real
_atom_type_scat_dispersion_imag
_atom_type_scat_Cromer_Mann_a1
_atom_type_scat_Cromer_Mann_b1
_atom_type_scat_Cromer_Mann_a2
_atom_type_scat_Cromer_Mann_b2
_atom_type_scat_Cromer_Mann_a3
_atom_type_scat_Cromer_Mann_b3
_atom_type_scat_Cromer_Mann_a4
_atom_type_scat_Cromer_Mann_b4
_atom_type_scat_Cromer_Mann_c
_atom_type_scat_source
C 0.0033 0.0016 2.3100 20.8439 1.0200 10.2075 1.5886 0.5687 0.8650 51.6512 0.2156 'International Tables Vol C 4.2.6.8 and 6.1.1.4'
H 0.0000 0.0000 0.4930 10.5109 0.3229 26.1257 0.1402 3.1424 0.0408 57.7998 0.0030 'International Tables Vol C 4.2.6.8 and 6.1.1.4'
S 0.1246 0.1234 6.9053 1.4679 5.2034 22.2151 1.4379 0.2536 1.5863 56.1720 0.8669 'International Tables Vol C 4.2.6.8 and 6.1.1.4'

loop_
_geom_angle_atom_site_label_1
_geom_angle_atom_site_label_2
_geom_angle_atom_site_label_3
_geom_angle
_geom_angle_publ_flag
C11 S1 C26 92.03(18) yes
C15 S2 C29 92.53(19) yes
C20 S3 C31 91.95(18) yes
C24 S4 C34 92.02(19) yes
C2 C1 C6 120.7(3) yes
C2 C1 C10 119.9(3) yes
C6 C1 C10 119.4(3) yes
C1 C2 C3 119.8(3) yes
C1 C2 C13 119.9(3) yes
C3 C2 C13 120.3(3) yes
C2 C3 C4 119.7(3) yes
C2 C3 C16 119.6(3) yes
C4 C3 C16 120.7(3) yes
C3 C4 C5 119.9(3) yes
C3 C4 C19 119.4(3) yes
C5 C4 C19 120.7(3) yes
C4 C5 C6 120.3(3) yes
C4 C5 C22 120.1(3) yes
C6 C5 C22 119.7(3) yes
C5 C6 C1 119.4(3) yes
C5 C6 C7 120.2(3) yes
C1 C6 C7 120.3(3) yes
C6 C7 C8 118.6(3) yes
C6 C7 C24 118.2(3) yes
C8 C7 C24 123.1(3) yes
C7 C8 C9 120.7(3) yes
C7 C8 S5 127.1(3) yes
C9 C8 S5 112.1(3) yes
C7 C8 C59 128.8(5) yes
C9 C8 C59 110.1(4) yes
S5 C8 C59 10.4(3) yes
C8 C9 C10 121.4(3) yes
C8 C9 S6 112.0(3) yes
C10 C9 S6 126.6(3) yes
C8 C9 C60 111.0(5) yes
C10 C9 C60 126.7(5) yes
S6 C9 C60 10.2(4) yes
C1 C10 C9 118.7(3) yes
C1 C10 C11 117.1(3) yes
C9 C10 C11 124.2(3) yes
C10 C11 S1 126.0(3) yes
C10 C11 C12 123.0(3) yes
S1 C11 C12 110.9(3) yes
C11 C12 C13 119.0(3) yes
C11 C12 C27 111.8(3) yes
C13 C12 C27 129.0(3) yes
C12 C13 C2 119.4(3) yes
C12 C13 C14 121.9(3) yes
C2 C13 C14 118.7(3) yes
C13 C14 C15 119.4(3) yes
C13 C14 C28 128.5(3) yes
C15 C14 C28 112.0(3) yes
S2 C15 C14 110.6(3) yes
S2 C15 C16 127.1(3) yes
C14 C15 C16 122.2(3) yes
C15 C16 C3 118.2(3) yes
C15 C16 C17 123.5(3) yes
C3 C16 C17 118.3(3) yes
C16 C17 C18 121.4(3) yes
C16 C17 S7 125.7(3) yes
C18 C17 S7 112.9(3) yes
C16 C17 C61 129.2(7) yes
C18 C17 C61 108.8(7) yes
S7 C17 C61 8.9(6) yes
C17 C18 C19 120.7(3) yes
C17 C18 S8 112.3(3) yes
C19 C18 S8 126.9(3) yes
C17 C18 C62 112.7(8) yes
C19 C18 C62 126.5(8) yes
S8 C18 C62 6.2(8) yes
C18 C19 C4 119.0(3) yes
C18 C19 C20 123.7(3) yes
C4 C19 C20 117.3(3) yes
C19 C20 S3 125.9(3) yes
C19 C20 C21 123.0(3) yes
S3 C20 C21 111.0(3) yes
C20 C21 C22 119.4(3) yes
C20 C21 C32 111.7(3) yes
C22 C21 C32 128.8(4) yes
C21 C22 C5 118.6(3) yes
C21 C22 C23 122.4(3) yes
C5 C22 C23 119.0(3) yes
C22 C23 C24 119.0(3) yes
C22 C23 C33 129.1(3) yes
C24 C23 C33 111.7(4) yes
C7 C24 S4 125.4(3) yes
C7 C24 C23 122.6(3) yes
S4 C24 C23 111.5(3) yes
S1 C26 C27 111.1(3) yes
S1 C26 C41 120.4(3) yes
C27 C26 C41 128.4(4) yes
S2 C29 C28 110.1(3) yes
S2 C29 C47 120.5(3) yes
C28 C29 C47 129.4(4) yes
S3 C31 C32 110.8(3) yes
S3 C31 C53 119.8(3) yes
C32 C31 C53 129.3(4) yes
S4 C34 C33 111.3(3) yes
S4 C34 C35 118.3(3) yes
C33 C34 C35 130.4(4) yes
C12 C27 C26 114.1(4) yes
C12 C27 H271 122.9 no
C26 C27 H271 123.0 no
C14 C28 C29 114.7(4) yes
C14 C28 H281 122.8 no
C29 C28 H281 122.5 no
C21 C32 C31 114.5(4) yes
C21 C32 H321 123.0 no
C31 C32 H321 122.5 no
C23 C33 C34 113.5(4) yes
C23 C33 H331 123.3 no
C34 C33 H331 123.2 no
C34 C35 H351 108.7 no
C34 C35 H352 108.9 no
H351 C35 H352 109.5 no
C34 C35 C36 113.1(4) yes
H351 C35 C36 108.1 no
H352 C35 C36 108.5 no
C35 C36 H361 108.2 no
C35 C36 H362 107.7 no
H361 C36 H362 109.5 no
C35 C36 C37 114.5(5) yes
H361 C36 C37 109.1 no
H362 C36 C37 107.8 no
C36 C37 H371 108.1 no
C36 C37 H372 108.8 no
H371 C37 H372 109.5 no
C36 C37 C38 115.4(5) yes
H371 C37 C38 107.5 no
H372 C37 C38 107.4 no
C37 C38 H381 108.2 no
C37 C38 H382 108.2 no
H381 C38 H382 109.5 no
C37 C38 C39 113.3(5) yes
H381 C38 C39 109.0 no
H382 C38 C39 108.5 no
C38 C39 H391 108.9 no
C38 C39 H392 109.3 no
H391 C39 H392 109.5 no
C38 C39 C40 111.0(5) yes
H391 C39 C40 108.1 no
H392 C39 C40 110.0 no
C39 C40 H401 111.3 no
C39 C40 H402 109.5 no
H401 C40 H402 109.5 no
C39 C40 H403 107.6 no
H401 C40 H403 109.5 no
H402 C40 H403 109.5 no
C26 C41 H411 108.3 no
C26 C41 H412 108.3 no
H411 C41 H412 109.5 no
C26 C41 C42 114.7(3) yes
H411 C41 C42 107.9 no
H412 C41 C42 108.1 no
C41 C42 H421 109.0 no
C41 C42 H422 108.7 no
H421 C42 H422 109.5 no
C41 C42 C43 112.0(3) yes
H421 C42 C43 109.2 no
H422 C42 C43 108.4 no
C42 C43 H431 108.3 no
C42 C43 H432 108.9 no
H431 C43 H432 109.5 no
C42 C43 C44 112.9(3) yes
H431 C43 C44 108.8 no
H432 C43 C44 108.5 no
C43 C44 H441 108.1 no
C43 C44 H442 108.3 no
H441 C44 H442 109.5 no
C43 C44 C45 114.0(4) yes
H441 C44 C45 107.8 no
H442 C44 C45 109.1 no
C44 C45 H451 109.5 no
C44 C45 H452 108.2 no
H451 C45 H452 109.5 no
C44 C45 C46 112.2(4) yes
H451 C45 C46 109.2 no
H452 C45 C46 108.2 no
C45 C46 H461 110.3 no
C45 C46 H462 108.5 no
H461 C46 H462 109.5 no
C45 C46 H463 109.6 no
H461 C46 H463 109.5 no
H462 C46 H463 109.5 no
C29 C47 H471 108.4 no
C29 C47 H472 108.3 no
H471 C47 H472 109.5 no
C29 C47 C48 114.0(4) yes
H471 C47 C48 108.1 no
H472 C47 C48 108.5 no
C47 C48 H481 108.8 no
C47 C48 H482 108.5 no
H481 C48 H482 109.5 no
C47 C48 C49 113.0(4) yes
H481 C48 C49 108.9 no
H482 C48 C49 108.2 no
C48 C49 H491 108.8 no
C48 C49 H492 109.1 no
H491 C49 H492 109.5 no
C48 C49 C50 112.2(4) yes
H491 C49 C50 108.3 no
H492 C49 C50 108.9 no
C49 C50 H501 107.9 no
C49 C50 H502 106.8 no
H501 C50 H502 109.5 no
C49 C50 C51 115.6(5) yes
H501 C50 C51 107.7 no
H502 C50 C51 109.2 no
C50 C51 H511 109.7 no
C50 C51 H512 109.0 no
H511 C51 H512 109.5 no
C50 C51 C52 112.0(6) yes
H511 C51 C52 108.0 no
H512 C51 C52 108.6 no
C51 C52 H521 112.3 no
C51 C52 H522 108.3 no
H521 C52 H522 109.5 no
C51 C52 H523 107.7 no
H521 C52 H523 109.5 no
H522 C52 H523 109.5 no
C31 C53 H531 108.1 no
C31 C53 H532 108.5 no
H531 C53 H532 109.5 no
C31 C53 C54 114.9(3) yes
H531 C53 C54 107.3 no
H532 C53 C54 108.5 no
C53 C54 H541 109.1 no
C53 C54 H542 107.9 no
H541 C54 H542 109.5 no
C53 C54 C55 113.3(3) yes
H541 C54 C55 108.9 no
H542 C54 C55 108.2 no
C54 C55 H551 108.0 no
C54 C55 H552 108.9 no
H551 C55 H552 109.5 no
C54 C55 C56 113.5(4) yes
H551 C55 C56 108.8 no
H552 C55 C56 108.1 no
C55 C56 H561 107.7 no
C55 C56 H562 108.4 no
H561 C56 H562 109.5 no
C55 C56 C57 114.3(4) yes
H561 C56 C57 107.4 no
H562 C56 C57 109.5 no
C56 C57 H571 108.6 no
C56 C57 H572 107.6 no
H571 C57 H572 109.5 no
C56 C57 C58 114.5(4) yes
H571 C57 C58 108.3 no
H572 C57 C58 108.3 no
C57 C58 H581 110.2 no
C57 C58 H582 109.1 no
H581 C58 H582 109.5 no
C57 C58 H583 109.2 no
H581 C58 H583 109.5 no
H582 C58 H583 109.5 no
C8 S5 S6 67.22(15) yes
C8 S5 C251 91.8(4) yes
S6 S5 C251 24.9(3) yes
C8 S5 C252 99.6(4) yes
S6 S5 C252 33.1(4) yes
C251 S5 C252 8.3(6) yes
C8 S5 H591 108.2 no
S6 S5 H591 148.0 no
C251 S5 H591 137.8 no
C252 S5 H591 131.2 no
C9 S6 S5 68.61(16) yes
C9 S6 C251 100.6(4) yes
S5 S6 C251 32.3(4) yes
C9 S6 C252 93.0(3) yes
S5 S6 C252 24.9(3) yes
C251 S6 C252 7.6(6) yes
C9 S6 H601 113.9 no
S5 S6 H601 147.5 no
C251 S6 H601 127.9 no
C252 S6 H601 132.6 no
C17 S7 C302 99.6(5) yes
C17 S7 C301 90.4(3) yes
C302 S7 C301 9.9(6) yes
C17 S7 H611 122.5 no
C302 S7 H611 131.7 no
C301 S7 H611 141.5 no
C18 S8 C302 93.4(4) yes
C18 S8 C301 99.9(5) yes
C302 S8 C301 7.1(6) yes
C18 S8 H621 111.3 no
C302 S8 H621 144.3 no
C301 S8 H621 137.7 no
S5 C251 S6 122.8(7) yes
S5 C251 C59 12.8(3) yes
S6 C251 C59 114.5(8) yes
S5 C251 C60 117.5(8) yes
S6 C251 C60 13.2(5) yes
C59 C251 C60 107.3(9) yes
S5 C251 H2511 118.8 no
S6 C251 H2511 118.4 no
C59 C251 H2511 125.9 no
C60 C251 H2511 121.8 no
S5 C251 H2521 83.8 no
S6 C251 H2521 152.7 no
C59 C251 H2521 92.7 no
C60 C251 H2521 157.4 no
H2511 C251 H2521 35.7 no
S8 C302 S7 121.4(7) yes
S8 C302 C61 111.0(9) yes
S7 C302 C61 14.0(7) yes
S8 C302 C62 8.3(6) yes
S7 C302 C62 114.3(8) yes
C61 C302 C62 104.9(11) yes
S8 C302 H3011 82.8 no
S7 C302 H3011 155.8 no
C61 C302 H3011 163.9 no
C62 C302 H3011 89.6 no
S8 C302 H3021 124.3 no
S7 C302 H3021 114.3 no
C61 C302 H3021 124.3 no
C62 C302 H3021 130.8 no
H3011 C302 H3021 41.5 no
S6 C252 S5 122.1(6) yes
S6 C252 C59 111.8(7) yes
S5 C252 C59 16.2(4) yes
S6 C252 C60 10.4(4) yes
S5 C252 C60 118.6(8) yes
C59 C252 C60 106.3(8) yes
S6 C252 H2511 87.9 no
S5 C252 H2511 149.7 no
C59 C252 H2511 158.0 no
C60 C252 H2511 91.6 no
S6 C252 H2521 123.3 no
S5 C252 H2521 113.1 no
C59 C252 H2521 124.9 no
C60 C252 H2521 128.2 no
H2511 C252 H2521 36.8 no
S7 C301 S8 124.4(7) yes
S7 C301 C61 10.8(6) yes
S8 C301 C61 116.0(9) yes
S7 C301 C62 116.0(9) yes
S8 C301 C62 10.6(7) yes
C61 C301 C62 108.6(11) yes
S7 C301 H3011 122.3 no
S8 C301 H3011 112.5 no
C61 C301 H3011 128.6 no
C62 C301 H3011 121.6 no
S7 C301 H3021 83.7 no
S8 C301 H3021 151.0 no
C61 C301 H3021 91.0 no
C62 C301 H3021 160.2 no
H3011 C301 H3021 38.7 no
C8 C59 C251 101.6(6) yes
C8 C59 C252 111.8(7) yes
C251 C59 C252 10.3(6) yes
C8 C59 H591 124.8 no
C251 C59 H591 133.5 no
C252 C59 H591 123.4 no
C9 C60 C251 105.4(9) yes
C9 C60 C252 97.4(7) yes
C251 C60 C252 9.3(6) yes
C9 C60 H601 126.2 no
C251 C60 H601 128.4 no
C252 C60 H601 136.1 no
C17 C61 C301 101.8(10) yes
C17 C61 C302 113.8(12) yes
C301 C61 C302 12.0(6) yes
C17 C61 H611 127.8 no
C301 C61 H611 129.2 no
C302 C61 H611 117.4 no
C18 C62 C301 106.8(12) yes
C18 C62 C302 98.6(10) yes
C301 C62 C302 8.2(6) yes
C18 C62 H621 125.8 no
C301 C62 H621 126.9 no
C302 C62 H621 135.1 no
C302 H3011 C301 24.1 no
C302 H3011 H3021 61.5 no
C301 H3011 H3021 85.2 no
C302 H3021 C301 21.3 no
C302 H3021 H3011 77.0 no
C301 H3021 H3011 56.1 no
C62 H621 S8 14.8 no
C61 H611 S7 17.0 no
C252 H2511 C251 23.0 no
C252 H2511 H2521 62.6 no
C251 H2511 H2521 84.5 no
H2511 H2521 C251 59.8 no
H2511 H2521 C252 80.5 no
C251 H2521 C252 21.9 no
C59 H591 S5 22.2 no
C60 H601 S6 17.6 no

loop_
_geom_bond_atom_site_label_1
_geom_bond_atom_site_label_2
_geom_bond_distance
_geom_bond_publ_flag
S1 C11 1.741(4) yes
S1 C26 1.740(4) yes
S2 C15 1.740(4) yes
S2 C29 1.760(4) yes
S3 C20 1.743(4) yes
S3 C31 1.743(4) yes
S4 C24 1.732(4) yes
S4 C34 1.736(4) yes
C1 C2 1.438(5) yes
C1 C6 1.440(5) yes
C1 C10 1.435(5) yes
C2 C3 1.447(5) yes
C2 C13 1.413(5) yes
C3 C4 1.451(5) yes
C3 C16 1.408(5) yes
C4 C5 1.440(5) yes
C4 C19 1.414(5) yes
C5 C6 1.448(5) yes
C5 C22 1.422(5) yes
C6 C7 1.414(5) yes
C7 C8 1.424(5) yes
C7 C24 1.425(5) yes
C8 C9 1.397(5) yes
C8 S5 1.725(5) yes
C8 C59 1.482(12) yes
C9 C10 1.406(5) yes
C9 S6 1.691(4) yes
C9 C60 1.574(13) yes
C10 C11 1.420(5) yes
C11 C12 1.393(5) yes
C12 C13 1.424(5) yes
C12 C27 1.433(5) yes
C13 C14 1.426(5) yes
C14 C15 1.396(5) yes
C14 C28 1.438(5) yes
C15 C16 1.426(5) yes
C16 C17 1.426(5) yes
C17 C18 1.390(5) yes
C17 S7 1.706(4) yes
C17 C61 1.487(17) yes
C18 C19 1.430(5) yes
C18 S8 1.688(4) yes
C18 C62 1.497(17) yes
C19 C20 1.428(5) yes
C20 C21 1.390(5) yes
C21 C22 1.435(5) yes
C21 C32 1.429(5) yes
C22 C23 1.444(5) yes
C23 C24 1.391(5) yes
C23 C33 1.436(5) yes
C26 C27 1.358(5) yes
C26 C41 1.505(5) yes
C29 C28 1.357(6) yes
C29 C47 1.473(6) yes
C31 C32 1.359(5) yes
C31 C53 1.500(5) yes
C34 C33 1.367(6) yes
C34 C35 1.515(6) yes
C27 H271 0.950 no
C28 H281 0.950 no
C32 H321 0.950 no
C33 H331 0.950 no
C35 H351 0.950 no
C35 H352 0.950 no
C35 C36 1.502(7) yes
C36 H361 0.950 no
C36 H362 0.950 no
C36 C37 1.522(7) yes
C37 H371 0.950 no
C37 H372 0.950 no
C37 C38 1.479(8) yes
C38 H381 0.950 no
C38 H382 0.950 no
C38 C39 1.594(8) yes
C39 H391 0.950 no
C39 H392 0.950 no
C39 C40 1.491(8) yes
C40 H401 0.950 no
C40 H402 0.950 no
C40 H403 0.950 no
C41 H411 0.950 no
C41 H412 0.950 no
C41 C42 1.525(5) yes
C42 H421 0.950 no
C42 H422 0.950 no
C42 C43 1.517(5) yes
C43 H431 0.950 no
C43 H432 0.950 no
C43 C44 1.526(6) yes
C44 H441 0.950 no
C44 H442 0.950 no
C44 C45 1.527(6) yes
C45 H451 0.950 no
C45 H452 0.950 no
C45 C46 1.505(7) yes
C46 H461 0.950 no
C46 H462 0.950 no
C46 H463 0.950 no
C47 H471 0.950 no
C47 H472 0.950 no
C47 C48 1.530(6) yes
C48 H481 0.950 no
C48 H482 0.950 no
C48 C49 1.530(6) yes
C49 H491 0.950 no
C49 H492 0.950 no
C49 C50 1.521(8) yes
C50 H501 0.950 no
C50 H502 0.950 no
C50 C51 1.519(9) yes
C51 H511 0.950 no
C51 H512 0.950 no
C51 C52 1.443(10) yes
C52 H521 0.950 no
C52 H522 0.950 no
C52 H523 0.950 no
C53 H531 0.950 no
C53 H532 0.950 no
C53 C54 1.521(6) yes
C54 H541 0.950 no
C54 H542 0.950 no
C54 C55 1.524(6) yes
C55 H551 0.950 no
C55 H552 0.950 no
C55 C56 1.530(6) yes
C56 H561 0.950 no
C56 H562 0.950 no
C56 C57 1.529(6) yes
C57 H571 0.950 no
C57 H572 0.950 no
C57 C58 1.499(7) yes
C58 H581 0.950 no
C58 H582 0.950 no
C58 H583 0.950 no
S5 S6 2.681(4) yes
S5 C251 1.706(9) yes
S5 C252 1.330(9) yes
S5 H591 0.945 no
S6 C251 1.342(9) yes
S6 C252 1.726(9) yes
S6 H601 1.032 no
S7 C302 1.368(10) yes
S7 C301 1.735(9) yes
S7 H611 0.804 no
S8 C302 1.718(10) yes
S8 C301 1.305(10) yes
S8 H621 0.974 no
C251 C59 1.692(13) yes
C251 C60 1.368(14) yes
C251 H2511 1.000 no
C251 H2521 1.152 no
C302 C61 1.326(17) yes
C302 C62 1.77(2) yes
C302 H3011 1.108 no
C302 H3021 1.000 no
C252 C59 1.352(12) yes
C252 C60 1.724(16) yes
C252 H2511 1.111 no
C252 H2521 1.000 no
C301 C61 1.656(18) yes
C301 C62 1.372(18) yes
C301 H3011 1.000 no
C301 H3021 1.201 no
C59 H591 1.000 no
C60 H601 1.000 no
C61 H611 1.000 no
C62 H621 1.000 no
H3011 H3021 0.753 no
H2511 H2521 0.675 no
